data_7209803
loop_
_publ_author_name
'Moon, So Yun'
'Noh, Tae Hwan'
'Jung, Ok-Sang'

_publ_section_title
;
 Insight into the crystallization process: relationships between crystal
 structures and properties of copper(ii) coordination polymers containing
 dimethylbis(4-pyridyl)silane
;
_journal_issue 19
_journal_name_full CrystEngComm
_journal_page_first 3854
_journal_paper_doi 10.1039/c3ce40257f
_journal_volume 15
_journal_year 2013
_chemical_formula_sum 'C28 H40 Br2 Cu N4 O2 S2 Si2'
_chemical_formula_weight 808.30
_chemical_name_systematic
;
?
;
_space_group_IT_number 14
_symmetry_cell_setting monoclinic
_symmetry_space_group_name_Hall '-P 2yn'
_symmetry_space_group_name_H-M 'P 1 21/n 1'
_atom_sites_solution_hydrogens geom
_atom_sites_solution_primary direct
_atom_sites_solution_secondary difmap
_audit_creation_method SHELXL-97
_cell_angle_alpha 90.00
_cell_angle_beta 97.9440(10)
_cell_angle_gamma 90.00
_cell_formula_units_Z 4
_cell_length_a 12.1935(2)
_cell_length_b 20.2551(3)
_cell_length_c 15.1134(2)
_cell_measurement_reflns_used 4526
_cell_measurement_temperature 296(2)
_cell_measurement_theta_max 27.02
_cell_measurement_theta_min 2.43
_cell_volume 3696.90(10)
_computing_cell_refinement 'Bruker SAINT'
_computing_data_collection 'Bruker APEX2'
_computing_data_reduction 'Bruker SAINT'
_computing_molecular_graphics 'Bruker SHELXTL'
_computing_publication_material 'Bruker SHELXTL'
_computing_structure_refinement 'SHELXL-97 (Sheldrick, 2008)'
_computing_structure_solution 'SHELXS-97 (Sheldrick, 2008)'
_diffrn_ambient_temperature 296(2)
_diffrn_measured_fraction_theta_full 0.998
_diffrn_measured_fraction_theta_max 0.998
_diffrn_measurement_device_type 'Bruker Breeze CCD'
_diffrn_measurement_method '\f and \w scans'
_diffrn_radiation_monochromator graphite
_diffrn_radiation_source 'fine-focus sealed tube'
_diffrn_radiation_type MoK\a
_diffrn_radiation_wavelength 0.71073
_diffrn_reflns_av_R_equivalents 0.1251
_diffrn_reflns_av_sigmaI/netI 0.0957
_diffrn_reflns_limit_h_max 8
_diffrn_reflns_limit_h_min -15
_diffrn_reflns_limit_k_max 24
_diffrn_reflns_limit_k_min -24
_diffrn_reflns_limit_l_max 18
_diffrn_reflns_limit_l_min -18
_diffrn_reflns_number 31030
_diffrn_reflns_theta_full 26.00
_diffrn_reflns_theta_max 26.00
_diffrn_reflns_theta_min 1.69
_exptl_absorpt_coefficient_mu 2.960
_exptl_absorpt_correction_T_max 0.5021
_exptl_absorpt_correction_T_min 0.3626
_exptl_absorpt_correction_type multi-scan
_exptl_absorpt_process_details SADABS
_exptl_crystal_colour blue
_exptl_crystal_density_diffrn 1.452
_exptl_crystal_density_method 'not measured'
_exptl_crystal_description BLOCK
_exptl_crystal_F_000 1644
_exptl_crystal_size_max 0.43
_exptl_crystal_size_mid 0.28
_exptl_crystal_size_min 0.27
_refine_diff_density_max 0.756
_refine_diff_density_min -0.784
_refine_diff_density_rms 0.109
_refine_ls_extinction_method none
_refine_ls_goodness_of_fit_ref 1.013
_refine_ls_hydrogen_treatment constr
_refine_ls_matrix_type full
_refine_ls_number_parameters 370
_refine_ls_number_reflns 7239
_refine_ls_number_restraints 0
_refine_ls_restrained_S_all 1.013
_refine_ls_R_factor_all 0.0760
_refine_ls_R_factor_gt 0.0457
_refine_ls_shift/su_max 0.000
_refine_ls_shift/su_mean 0.000
_refine_ls_structure_factor_coef Fsqd
_refine_ls_weighting_details 'calc w=1/[\s^2^(Fo^2^)+(0.0210P)^2^+0.0000P] where P=(Fo^2^+2Fc^2^)/3'
_refine_ls_weighting_scheme calc
_refine_ls_wR_factor_gt 0.0976
_refine_ls_wR_factor_ref 0.1033
_reflns_number_gt 4627
_reflns_number_total 7239
_reflns_threshold_expression >2sigma(I)
_cod_data_source_file c3ce40257f.txt
_cod_data_source_block nth
_cod_depositor_comments
;
The following automatic conversions were performed:

'_symmetry_cell_setting' value 'Monoclinic' changed to 'monoclinic'
according to /home/saulius/struct/CIF-dictionaries/cif_core.dic
dictionary named 'cif_core.dic' version 2.4.2 from
2011-04-26.

'_exptl_absorpt_correction_type' value 'Multi-scan'
changed to 'multi-scan' according to
/home/saulius/struct/CIF-dictionaries/cif_core.dic dictionary named
'cif_core.dic' version 2.4.2 from 2011-04-26.

Automatic conversion script
Id: cif_fix_values 1891 2012-01-12 08:04:46Z andrius 
;
_cod_original_sg_symbol_H-M P2(1)/n
_cod_database_code 7209803

loop_
_symmetry_equiv_pos_as_xyz
'x, y, z'
'-x+1/2, y+1/2, -z+1/2'
'-x, -y, -z'
'x-1/2, -y-1/2, z-1/2'

loop_
_atom_site_label
_atom_site_type_symbol
_atom_site_fract_x
_atom_site_fract_y
_atom_site_fract_z
_atom_site_U_iso_or_equiv
_atom_site_adp_type
_atom_site_occupancy
_atom_site_symmetry_multiplicity
_atom_site_calc_flag
_atom_site_refinement_flags
Cu1 Cu 0.31964(4) 0.12425(3) 0.28968(3) 0.02098(13) Uani 1 1 d .
Br1 Br 0.51937(3) 0.11800(3) 0.39061(3) 0.02861(13) Uani 1 1 d .
Si1 Si 0.10740(9) 0.37860(6) 0.49862(7) 0.0212(3) Uani 1 1 d .
S1 S 0.85889(14) 0.33840(9) 0.18056(11) 0.0657(5) Uani 1 1 d .
O1 O 0.8780(3) 0.3367(2) 0.2816(2) 0.0505(10) Uani 1 1 d .
N1 N 0.2535(3) 0.19597(17) 0.3607(2) 0.0204(8) Uani 1 1 d .
C1 C 0.1479(3) 0.2150(2) 0.3393(3) 0.0247(10) Uani 1 1 d .
H1A H 0.1031 0.1919 0.2950 0.030 Uiso 1 1 calc R
Br2 Br 0.00598(3) 0.13259(3) 0.12560(3) 0.03256(14) Uani 1 1 d .
Si2 Si 0.42706(9) 0.37397(6) 0.02125(7) 0.0235(3) Uani 1 1 d .
S2 S 0.65061(12) 0.41328(8) 0.35404(9) 0.0505(4) Uani 1 1 d .
O2 O 0.6307(3) 0.4112(2) 0.2540(2) 0.0549(10) Uani 1 1 d .
N2 N 0.1544(3) 0.55498(17) 0.3036(2) 0.0211(8) Uani 1 1 d .
C2 C 0.1028(3) 0.2673(2) 0.3800(3) 0.0245(10) Uani 1 1 d .
H2A H 0.0291 0.2785 0.3624 0.029 Uiso 1 1 calc R
N3 N 0.3561(3) 0.19696(17) 0.2068(2) 0.0213(8) Uani 1 1 d .
C3 C 0.1649(3) 0.3037(2) 0.4466(3) 0.0200(10) Uani 1 1 d .
N4 N 0.2570(3) 0.55207(17) 0.1487(2) 0.0210(8) Uani 1 1 d .
C4 C 0.2747(4) 0.2838(2) 0.4680(3) 0.0299(11) Uani 1 1 d .
H4A H 0.3213 0.3064 0.5118 0.036 Uiso 1 1 calc R
C5 C 0.3148(3) 0.2310(2) 0.4249(3) 0.0300(11) Uani 1 1 d .
H5A H 0.3884 0.2190 0.4411 0.036 Uiso 1 1 calc R
C6 C -0.0431(3) 0.3676(2) 0.4992(3) 0.0272(10) Uani 1 1 d .
H6A H -0.0554 0.3314 0.5376 0.033 Uiso 1 1 calc R
H6B H -0.0782 0.3585 0.4397 0.033 Uiso 1 1 calc R
H6C H -0.0737 0.4072 0.5207 0.033 Uiso 1 1 calc R
C7 C 0.1846(4) 0.3945(2) 0.6108(3) 0.0338(12) Uani 1 1 d .
H7A H 0.1744 0.3582 0.6496 0.041 Uiso 1 1 calc R
H7B H 0.1575 0.4343 0.6347 0.041 Uiso 1 1 calc R
H7C H 0.2619 0.3994 0.6063 0.041 Uiso 1 1 calc R
C8 C 0.1282(3) 0.4501(2) 0.4228(3) 0.0206(10) Uani 1 1 d .
C9 C 0.2272(4) 0.4848(2) 0.4254(3) 0.0283(11) Uani 1 1 d .
H9A H 0.2871 0.4735 0.4677 0.034 Uiso 1 1 calc R
C10 C 0.2384(4) 0.5356(2) 0.3667(3) 0.0284(11) Uani 1 1 d .
H10A H 0.3060 0.5574 0.3704 0.034 Uiso 1 1 calc R
C11 C 0.0596(4) 0.5231(2) 0.3011(3) 0.0288(11) Uani 1 1 d .
H11A H 0.0009 0.5358 0.2586 0.035 Uiso 1 1 calc R
C12 C 0.0425(3) 0.4722(2) 0.3575(3) 0.0282(11) Uani 1 1 d .
H12A H -0.0266 0.4521 0.3526 0.034 Uiso 1 1 calc R
C13 C 0.2764(4) 0.2213(2) 0.1440(3) 0.0283(11) Uani 1 1 d .
H13A H 0.2063 0.2024 0.1387 0.034 Uiso 1 1 calc R
C14 C 0.2937(4) 0.2721(2) 0.0881(3) 0.0295(11) Uani 1 1 d .
H14A H 0.2360 0.2867 0.0459 0.035 Uiso 1 1 calc R
C15 C 0.3973(4) 0.3024(2) 0.0938(3) 0.0229(10) Uani 1 1 d .
C16 C 0.4774(4) 0.2777(2) 0.1589(3) 0.0294(11) Uani 1 1 d .
H16A H 0.5479 0.2962 0.1668 0.035 Uiso 1 1 calc R
C17 C 0.4539(4) 0.2257(2) 0.2123(3) 0.0313(11) Uani 1 1 d .
H17A H 0.5104 0.2101 0.2548 0.038 Uiso 1 1 calc R
C18 C 0.3607(4) 0.3602(2) -0.0955(3) 0.0332(12) Uani 1 1 d .
H18A H 0.3948 0.3231 -0.1203 0.040 Uiso 1 1 calc R
H18B H 0.3697 0.3988 -0.1305 0.040 Uiso 1 1 calc R
H18C H 0.2832 0.3515 -0.0959 0.040 Uiso 1 1 calc R
C19 C 0.5795(3) 0.3850(2) 0.0322(3) 0.0298(11) Uani 1 1 d .
H19A H 0.6121 0.3476 0.0068 0.036 Uiso 1 1 calc R
H19B H 0.6091 0.3888 0.0943 0.036 Uiso 1 1 calc R
H19C H 0.5962 0.4244 0.0013 0.036 Uiso 1 1 calc R
C20 C 0.3611(4) 0.4469(2) 0.0709(3) 0.0220(10) Uani 1 1 d .
C21 C 0.4159(4) 0.4844(2) 0.1403(3) 0.0246(10) Uani 1 1 d .
H21A H 0.4890 0.4747 0.1626 0.030 Uiso 1 1 calc R
C22 C 0.3631(4) 0.5357(2) 0.1764(3) 0.0254(11) Uani 1 1 d .
H22A H 0.4026 0.5602 0.2221 0.030 Uiso 1 1 calc R
C23 C 0.2030(4) 0.5154(2) 0.0832(3) 0.0293(11) Uani 1 1 d .
H23A H 0.1290 0.5250 0.0639 0.035 Uiso 1 1 calc R
C24 C 0.2510(4) 0.4638(2) 0.0424(3) 0.0312(11) Uani 1 1 d .
H24A H 0.2100 0.4405 -0.0038 0.037 Uiso 1 1 calc R
C25 C 0.9918(6) 0.3232(4) 0.1466(4) 0.092(3) Uani 1 1 d .
H25A H 1.0120 0.2778 0.1580 0.110 Uiso 1 1 calc R
H25B H 1.0460 0.3513 0.1798 0.110 Uiso 1 1 calc R
H25C H 0.9885 0.3322 0.0840 0.110 Uiso 1 1 calc R
C26 C 0.8555(5) 0.4217(3) 0.1480(4) 0.073(2) Uani 1 1 d .
H26A H 0.7877 0.4414 0.1605 0.088 Uiso 1 1 calc R
H26B H 0.8596 0.4246 0.0852 0.088 Uiso 1 1 calc R
H26C H 0.9172 0.4445 0.1806 0.088 Uiso 1 1 calc R
C27 C 0.5252(5) 0.4383(3) 0.3877(3) 0.0671(19) Uani 1 1 d .
H27A H 0.5122 0.4840 0.3728 0.081 Uiso 1 1 calc R
H27B H 0.5288 0.4326 0.4511 0.081 Uiso 1 1 calc R
H27C H 0.4658 0.4121 0.3577 0.081 Uiso 1 1 calc R
C28 C 0.6466(5) 0.3307(3) 0.3910(4) 0.0666(18) Uani 1 1 d .
H28A H 0.7110 0.3077 0.3774 0.080 Uiso 1 1 calc R
H28B H 0.5813 0.3095 0.3614 0.080 Uiso 1 1 calc R
H28C H 0.6454 0.3301 0.4544 0.080 Uiso 1 1 calc R

loop_
_atom_site_aniso_label
_atom_site_aniso_U_11
_atom_site_aniso_U_22
_atom_site_aniso_U_33
_atom_site_aniso_U_23
_atom_site_aniso_U_13
_atom_site_aniso_U_12
Cu1 0.0234(3) 0.0161(3) 0.0244(3) -0.0002(2) 0.0071(2) 0.0011(2)
Br1 0.0221(2) 0.0302(3) 0.0322(2) 0.0007(2) -0.00124(17) 0.0033(2)
Si1 0.0221(5) 0.0191(7) 0.0233(6) 0.0002(6) 0.0062(5) 0.0005(5)
S1 0.0664(11) 0.0613(12) 0.0635(10) 0.0045(9) -0.0122(8) -0.0028(9)
O1 0.048(2) 0.067(3) 0.0344(19) 0.0087(19) -0.0016(16) 0.016(2)
N1 0.0217(18) 0.018(2) 0.0221(19) 0.0006(16) 0.0030(15) 0.0003(16)
C1 0.025(2) 0.024(3) 0.025(2) -0.003(2) 0.0024(19) -0.001(2)
Br2 0.0239(2) 0.0361(3) 0.0358(3) 0.0038(2) -0.00246(18) 0.0030(2)
Si2 0.0269(6) 0.0195(7) 0.0248(6) -0.0009(6) 0.0060(5) -0.0002(6)
S2 0.0579(9) 0.0506(10) 0.0388(8) 0.0020(7) -0.0086(7) 0.0046(8)
O2 0.053(2) 0.078(3) 0.0325(19) 0.004(2) 0.0024(16) 0.018(2)
N2 0.0234(18) 0.015(2) 0.0265(19) -0.0036(16) 0.0089(16) -0.0013(16)
C2 0.018(2) 0.026(3) 0.029(2) -0.001(2) 0.0008(18) 0.004(2)
N3 0.0202(18) 0.023(2) 0.0216(19) -0.0025(16) 0.0060(15) 0.0004(16)
C3 0.020(2) 0.019(3) 0.022(2) 0.0022(19) 0.0049(17) -0.0014(19)
N4 0.0264(19) 0.016(2) 0.0209(19) 0.0023(16) 0.0049(15) 0.0000(16)
C4 0.025(2) 0.032(3) 0.031(3) -0.010(2) -0.0053(19) -0.001(2)
C5 0.021(2) 0.032(3) 0.037(3) -0.007(2) 0.003(2) 0.009(2)
C6 0.029(2) 0.024(3) 0.031(2) 0.008(2) 0.0116(19) 0.001(2)
C7 0.034(2) 0.043(4) 0.026(2) -0.005(2) 0.010(2) 0.006(2)
C8 0.026(2) 0.015(3) 0.023(2) -0.0021(19) 0.0107(19) 0.0006(19)
C9 0.025(2) 0.030(3) 0.029(2) 0.003(2) 0.000(2) -0.001(2)
C10 0.022(2) 0.029(3) 0.035(3) -0.002(2) 0.006(2) -0.009(2)
C11 0.026(2) 0.028(3) 0.031(3) 0.006(2) 0.001(2) 0.001(2)
C12 0.022(2) 0.029(3) 0.034(3) 0.001(2) 0.006(2) -0.009(2)
C13 0.023(2) 0.030(3) 0.033(3) -0.002(2) 0.006(2) -0.003(2)
C14 0.026(2) 0.026(3) 0.036(3) 0.006(2) 0.002(2) 0.005(2)
C15 0.028(2) 0.019(3) 0.023(2) -0.004(2) 0.0081(19) 0.000(2)
C16 0.024(2) 0.029(3) 0.035(3) 0.001(2) 0.001(2) -0.011(2)
C17 0.034(3) 0.031(3) 0.027(2) 0.004(2) -0.001(2) -0.003(2)
C18 0.035(3) 0.040(4) 0.025(2) -0.005(2) 0.004(2) 0.010(2)
C19 0.031(2) 0.031(3) 0.030(2) 0.003(2) 0.011(2) -0.001(2)
C20 0.028(2) 0.016(3) 0.022(2) 0.0045(19) 0.0068(19) -0.001(2)
C21 0.025(2) 0.023(3) 0.024(2) -0.002(2) -0.0021(19) 0.005(2)
C22 0.029(2) 0.025(3) 0.022(2) 0.002(2) 0.0028(19) 0.000(2)
C23 0.021(2) 0.028(3) 0.038(3) -0.007(2) 0.001(2) 0.001(2)
C24 0.032(3) 0.027(3) 0.034(3) -0.006(2) 0.002(2) -0.002(2)
C25 0.128(7) 0.105(7) 0.047(4) 0.008(4) 0.026(4) 0.031(5)
C26 0.076(5) 0.059(5) 0.079(4) 0.020(4) -0.010(4) -0.011(4)
C27 0.091(5) 0.063(5) 0.048(3) 0.012(3) 0.012(3) 0.031(4)
C28 0.075(4) 0.052(4) 0.067(4) 0.004(3) -0.012(3) 0.012(4)

loop_
_atom_type_symbol
_atom_type_description
_atom_type_scat_dispersion_real
_atom_type_scat_dispersion_imag
_atom_type_scat_source
C C 0.0033 0.0016 'International Tables Vol C Tables 4.2.6.8 and 6.1.1.4'
H H 0.0000 0.0000 'International Tables Vol C Tables 4.2.6.8 and 6.1.1.4'
N N 0.0061 0.0033 'International Tables Vol C Tables 4.2.6.8 and 6.1.1.4'
O O 0.0106 0.0060 'International Tables Vol C Tables 4.2.6.8 and 6.1.1.4'
Si Si 0.0817 0.0704 'International Tables Vol C Tables 4.2.6.8 and 6.1.1.4'
S S 0.1246 0.1234 'International Tables Vol C Tables 4.2.6.8 and 6.1.1.4'
Cu Cu 0.3201 1.2651 'International Tables Vol C Tables 4.2.6.8 and 6.1.1.4'
Br Br -0.2901 2.4595 'International Tables Vol C Tables 4.2.6.8 and 6.1.1.4'

loop_
_geom_angle_atom_site_label_1
_geom_angle_atom_site_label_2
_geom_angle_atom_site_label_3
_geom_angle
_geom_angle_site_symmetry_1
_geom_angle_site_symmetry_3
N3 Cu1 N4 164.47(14) . 2_545
N3 Cu1 N1 86.80(13) . .
N4 Cu1 N1 91.79(12) 2_545 .
N3 Cu1 N2 90.24(12) . 2_545
N4 Cu1 N2 86.95(13) 2_545 2_545
N1 Cu1 N2 164.31(14) . 2_545
N3 Cu1 Br1 97.24(10) . .
N4 Cu1 Br1 98.28(10) 2_545 .
N1 Cu1 Br1 97.35(10) . .
N2 Cu1 Br1 98.31(10) 2_545 .
C6 Si1 C7 113.33(19) . .
C6 Si1 C8 108.21(19) . .
C7 Si1 C8 109.2(2) . .
C6 Si1 C3 109.3(2) . .
C7 Si1 C3 110.52(19) . .
C8 Si1 C3 106.00(17) . .
O1 S1 C26 107.4(3) . .
O1 S1 C25 105.4(2) . .
C26 S1 C25 94.2(3) . .
C1 N1 C5 116.2(4) . .
C1 N1 Cu1 121.0(3) . .
C5 N1 Cu1 122.4(3) . .
N1 C1 C2 122.9(4) . .
N1 C1 H1A 118.6 . .
C2 C1 H1A 118.6 . .
C19 Si2 C18 113.74(19) . .
C19 Si2 C15 108.2(2) . .
C18 Si2 C15 110.1(2) . .
C19 Si2 C20 110.3(2) . .
C18 Si2 C20 110.0(2) . .
C15 Si2 C20 104.13(17) . .
O2 S2 C27 105.9(2) . .
O2 S2 C28 106.5(3) . .
C27 S2 C28 96.8(3) . .
C11 N2 C10 116.8(4) . .
C11 N2 Cu1 122.3(3) . 2
C10 N2 Cu1 120.6(3) . 2
C1 C2 C3 121.5(4) . .
C1 C2 H2A 119.3 . .
C3 C2 H2A 119.3 . .
C17 N3 C13 116.1(4) . .
C17 N3 Cu1 123.8(3) . .
C13 N3 Cu1 120.0(3) . .
C2 C3 C4 115.2(4) . .
C2 C3 Si1 122.2(3) . .
C4 C3 Si1 122.4(3) . .
C23 N4 C22 116.5(4) . .
C23 N4 Cu1 122.0(3) . 2
C22 N4 Cu1 121.3(3) . 2
C5 C4 C3 120.5(4) . .
C5 C4 H4A 119.8 . .
C3 C4 H4A 119.8 . .
N1 C5 C4 123.7(4) . .
N1 C5 H5A 118.2 . .
C4 C5 H5A 118.2 . .
Si1 C6 H6A 109.5 . .
Si1 C6 H6B 109.5 . .
H6A C6 H6B 109.5 . .
Si1 C6 H6C 109.5 . .
H6A C6 H6C 109.5 . .
H6B C6 H6C 109.5 . .
Si1 C7 H7A 109.5 . .
Si1 C7 H7B 109.5 . .
H7A C7 H7B 109.5 . .
Si1 C7 H7C 109.5 . .
H7A C7 H7C 109.5 . .
H7B C7 H7C 109.5 . .
C9 C8 C12 114.5(4) . .
C9 C8 Si1 124.0(3) . .
C12 C8 Si1 121.5(3) . .
C10 C9 C8 121.4(4) . .
C10 C9 H9A 119.3 . .
C8 C9 H9A 119.3 . .
N2 C10 C9 122.5(4) . .
N2 C10 H10A 118.8 . .
C9 C10 H10A 118.8 . .
N2 C11 C12 123.9(4) . .
N2 C11 H11A 118.1 . .
C12 C11 H11A 118.1 . .
C11 C12 C8 120.9(4) . .
C11 C12 H12A 119.5 . .
C8 C12 H12A 119.5 . .
N3 C13 C14 123.3(4) . .
N3 C13 H13A 118.3 . .
C14 C13 H13A 118.3 . .
C13 C14 C15 120.5(4) . .
C13 C14 H14A 119.7 . .
C15 C14 H14A 119.7 . .
C16 C15 C14 115.5(4) . .
C16 C15 Si2 121.3(3) . .
C14 C15 Si2 123.2(3) . .
C17 C16 C15 120.6(4) . .
C17 C16 H16A 119.7 . .
C15 C16 H16A 119.7 . .
N3 C17 C16 123.9(4) . .
N3 C17 H17A 118.0 . .
C16 C17 H17A 118.0 . .
Si2 C18 H18A 109.5 . .
Si2 C18 H18B 109.5 . .
H18A C18 H18B 109.5 . .
Si2 C18 H18C 109.5 . .
H18A C18 H18C 109.5 . .
H18B C18 H18C 109.5 . .
Si2 C19 H19A 109.5 . .
Si2 C19 H19B 109.5 . .
H19A C19 H19B 109.5 . .
Si2 C19 H19C 109.5 . .
H19A C19 H19C 109.5 . .
H19B C19 H19C 109.5 . .
C21 C20 C24 116.2(4) . .
C21 C20 Si2 122.8(3) . .
C24 C20 Si2 121.0(3) . .
C22 C21 C20 120.7(4) . .
C22 C21 H21A 119.7 . .
C20 C21 H21A 119.7 . .
N4 C22 C21 123.1(4) . .
N4 C22 H22A 118.4 . .
C21 C22 H22A 118.4 . .
N4 C23 C24 123.7(4) . .
N4 C23 H23A 118.2 . .
C24 C23 H23A 118.2 . .
C23 C24 C20 119.8(4) . .
C23 C24 H24A 120.1 . .
C20 C24 H24A 120.1 . .
S1 C25 H25A 109.5 . .
S1 C25 H25B 109.5 . .
H25A C25 H25B 109.5 . .
S1 C25 H25C 109.5 . .
H25A C25 H25C 109.5 . .
H25B C25 H25C 109.5 . .
S1 C26 H26A 109.5 . .
S1 C26 H26B 109.5 . .
H26A C26 H26B 109.5 . .
S1 C26 H26C 109.5 . .
H26A C26 H26C 109.5 . .
H26B C26 H26C 109.5 . .
S2 C27 H27A 109.5 . .
S2 C27 H27B 109.5 . .
H27A C27 H27B 109.5 . .
S2 C27 H27C 109.5 . .
H27A C27 H27C 109.5 . .
H27B C27 H27C 109.5 . .
S2 C28 H28A 109.5 . .
S2 C28 H28B 109.5 . .
H28A C28 H28B 109.5 . .
S2 C28 H28C 109.5 . .
H28A C28 H28C 109.5 . .
H28B C28 H28C 109.5 . .

loop_
_geom_bond_atom_site_label_1
_geom_bond_atom_site_label_2
_geom_bond_distance
_geom_bond_site_symmetry_2
Cu1 N3 2.023(3) .
Cu1 N4 2.029(3) 2_545
Cu1 N1 2.038(3) .
Cu1 N2 2.044(3) 2_545
Cu1 Br1 2.6921(6) .
Si1 C6 1.849(4) .
Si1 C7 1.850(4) .
Si1 C8 1.885(4) .
Si1 C3 1.888(4) .
S1 O1 1.514(3) .
S1 C26 1.755(6) .
S1 C25 1.793(7) .
N1 C1 1.340(5) .
N1 C5 1.343(5) .
C1 C2 1.378(6) .
C1 H1A 0.9300 .
Si2 C19 1.857(4) .
Si2 C18 1.858(4) .
Si2 C15 1.883(4) .
Si2 C20 1.887(4) .
S2 O2 1.498(3) .
S2 C27 1.752(6) .
S2 C28 1.766(6) .
N2 C11 1.321(5) .
N2 C10 1.357(5) .
N2 Cu1 2.044(3) 2
C2 C3 1.384(6) .
C2 H2A 0.9300 .
N3 C17 1.319(5) .
N3 C13 1.353(5) .
C3 C4 1.393(5) .
N4 C23 1.337(5) .
N4 C22 1.346(5) .
N4 Cu1 2.029(3) 2
C4 C5 1.377(6) .
C4 H4A 0.9300 .
C5 H5A 0.9300 .
C6 H6A 0.9600 .
C6 H6B 0.9600 .
C6 H6C 0.9600 .
C7 H7A 0.9600 .
C7 H7B 0.9600 .
C7 H7C 0.9600 .
C8 C9 1.394(6) .
C8 C12 1.407(6) .
C9 C10 1.377(6) .
C9 H9A 0.9300 .
C10 H10A 0.9300 .
C11 C12 1.370(6) .
C11 H11A 0.9300 .
C12 H12A 0.9300 .
C13 C14 1.368(6) .
C13 H13A 0.9300 .
C14 C15 1.396(6) .
C14 H14A 0.9300 .
C15 C16 1.381(6) .
C16 C17 1.381(6) .
C16 H16A 0.9300 .
C17 H17A 0.9300 .
C18 H18A 0.9600 .
C18 H18B 0.9600 .
C18 H18C 0.9600 .
C19 H19A 0.9600 .
C19 H19B 0.9600 .
C19 H19C 0.9600 .
C20 C21 1.389(6) .
C20 C24 1.395(6) .
C21 C22 1.374(6) .
C21 H21A 0.9300 .
C22 H22A 0.9300 .
C23 C24 1.382(6) .
C23 H23A 0.9300 .
C24 H24A 0.9300 .
C25 H25A 0.9600 .
C25 H25B 0.9600 .
C25 H25C 0.9600 .
C26 H26A 0.9600 .
C26 H26B 0.9600 .
C26 H26C 0.9600 .
C27 H27A 0.9600 .
C27 H27B 0.9600 .
C27 H27C 0.9600 .
C28 H28A 0.9600 .
C28 H28B 0.9600 .
C28 H28C 0.9600 .
